data_4032352
loop_
_publ_author_name
'Korb, Marcus'
'Lehrich, Steve W.'
'Lang, Heinrich'

_publ_section_title
;
 Reactivity of Ferrocenyl Phosphates Bearing (Hetero-)Aromatics and
 [3]Ferrocenophanes toward Anionic Phospho-Fries Rearrangements
;
_journal_name_full 'The Journal of Organic Chemistry'
_journal_paper_doi 10.1021/acs.joc.7b00030
_journal_year 2017
_chemical_formula_moiety 'C30 H25 Fe2 O4 P'
_chemical_formula_sum 'C30 H25 Fe2 O4 P'
_chemical_formula_weight 592.17
_chemical_name_systematic
;
 ?
;
_space_group_crystal_system monoclinic
_space_group_IT_number 14
_space_group_name_Hall '-P 2ybc'
_space_group_name_H-M_alt 'P 1 21/c 1'
_symmetry_space_group_name_Hall '-P 2ybc'
_symmetry_space_group_name_H-M 'P 1 21/c 1'
_atom_sites_solution_hydrogens geom
_audit_creation_method SHELXL-2013
_cell_angle_alpha 90
_cell_angle_beta 117.157(7)
_cell_angle_gamma 90
_cell_formula_units_Z 4
_cell_length_a 15.6912(9)
_cell_length_b 10.1639(4)
_cell_length_c 17.1179(9)
_cell_measurement_reflns_used 3958
_cell_measurement_temperature 110.6(2)
_cell_measurement_theta_max 27.7230
_cell_measurement_theta_min 3.5600
_cell_volume 2429.1(3)
_computing_cell_refinement
;
CrysAlisPro, Agilent Technologies,
Version 1.171.37.35 (release 13-08-2014 CrysAlis171 .NET)
(compiled Aug 13 2014,18:06:01)
;
_computing_data_collection
;
CrysAlisPro, Agilent Technologies,
Version 1.171.37.35 (release 13-08-2014 CrysAlis171 .NET)
(compiled Aug 13 2014,18:06:01)
;
_computing_data_reduction
;
CrysAlisPro, Agilent Technologies,
Version 1.171.37.35 (release 13-08-2014 CrysAlis171 .NET)
(compiled Aug 13 2014,18:06:01)
;
_computing_structure_refinement 'SHELXL-2013 (Sheldrick, 2013)'
_computing_structure_solution 'SHELXS-2013 (Sheldrick, 2013)'
_diffrn_ambient_temperature 110.6(2)
_diffrn_measured_fraction_theta_full 0.996
_diffrn_measured_fraction_theta_max 0.996
_diffrn_measurement_device_type 'oxford gemini s'
_diffrn_measurement_method '\w scans'
_diffrn_radiation_type MoK\a
_diffrn_radiation_wavelength 0.71073
_diffrn_reflns_av_R_equivalents 0.0222
_diffrn_reflns_av_unetI/netI 0.0249
_diffrn_reflns_Laue_measured_fraction_full 0.996
_diffrn_reflns_Laue_measured_fraction_max 0.996
_diffrn_reflns_limit_h_max 18
_diffrn_reflns_limit_h_min -18
_diffrn_reflns_limit_k_max 12
_diffrn_reflns_limit_k_min -11
_diffrn_reflns_limit_l_max 20
_diffrn_reflns_limit_l_min -20
_diffrn_reflns_number 11444
_diffrn_reflns_point_group_measured_fraction_full 0.996
_diffrn_reflns_point_group_measured_fraction_max 0.996
_diffrn_reflns_theta_full 25.000
_diffrn_reflns_theta_max 24.998
_diffrn_reflns_theta_min 3.121
_diffrn_source 'Enhance (Mo) X-ray Source'
_diffrn_standards_decay_% 0
_diffrn_standards_interval_count 50
_diffrn_standards_interval_time 10
_diffrn_standards_number 2
_exptl_absorpt_coefficient_mu 1.298
_exptl_absorpt_correction_T_max 1.00000
_exptl_absorpt_correction_T_min 0.84124
_exptl_absorpt_correction_type multi-scan
_exptl_absorpt_process_details
;
CrysAlisPro, Agilent Technologies,
Version 1.171.37.35 (release 13-08-2014 CrysAlis171 .NET)
(compiled Aug 13 2014,18:06:01)
Empirical absorption correction using spherical harmonics,
 implemented in SCALE3 ABSPACK scaling algorithm.
;
_exptl_crystal_colour orange
_exptl_crystal_density_diffrn 1.619
_exptl_crystal_description block
_exptl_crystal_F_000 1216
_exptl_crystal_size_max 0.4
_exptl_crystal_size_mid 0.3
_exptl_crystal_size_min 0.3
_refine_diff_density_max 0.950
_refine_diff_density_min -0.479
_refine_diff_density_rms 0.191
_refine_ls_extinction_method none
_refine_ls_goodness_of_fit_ref 1.034
_refine_ls_hydrogen_treatment constr
_refine_ls_matrix_type full
_refine_ls_number_parameters 334
_refine_ls_number_reflns 4270
_refine_ls_number_restraints 0
_refine_ls_restrained_S_all 1.034
_refine_ls_R_factor_all 0.0762
_refine_ls_R_factor_gt 0.0675
_refine_ls_shift/su_max 0.000
_refine_ls_shift/su_mean 0.000
_refine_ls_structure_factor_coef Fsqd
_refine_ls_weighting_details 'w=1/[\s^2^(Fo^2^)+(0.1278P)^2^] where P=(Fo^2^+2Fc^2^)/3'
_refine_ls_weighting_scheme calc
_refine_ls_wR_factor_gt 0.1637
_refine_ls_wR_factor_ref 0.1719
_reflns_Friedel_coverage 0.000
_reflns_number_gt 3508
_reflns_number_total 4270
_reflns_threshold_expression 'I > 2\s(I)'
_cod_data_source_file jo7b00030_si_001.cif
_cod_data_source_block MK-AKT-6-F1
_cod_database_code 4032352
_shelx_space_group_comment
;
The symmetry employed for this shelxl refinement is uniquely defined
by the following loop, which should always be used as a source of
symmetry information in preference to the above space-group names.
They are only intended as comments.
;
_shelxl_version_number 2013-4

loop_
_space_group_symop_operation_xyz
'x, y, z'
'-x, y+1/2, -z+1/2'
'-x, -y, -z'
'x, -y-1/2, z-1/2'

loop_
_atom_site_label
_atom_site_type_symbol
_atom_site_fract_x
_atom_site_fract_y
_atom_site_fract_z
_atom_site_U_iso_or_equiv
_atom_site_adp_type
_atom_site_occupancy
_atom_site_site_symmetry_order
_atom_site_calc_flag
_atom_site_refinement_flags_posn
_atom_site_refinement_flags_adp
C1 C 0.2989(3) 0.3857(4) 0.2699(2) 0.0474(8) Uani 1 1 d . .
C2 C 0.2962(3) 0.4787(4) 0.3307(3) 0.0507(9) Uani 1 1 d . .
H2 H 0.2463 0.5356 0.3221 0.061 Uiso 1 1 calc R U
C3 C 0.3854(3) 0.4669(4) 0.4071(3) 0.0526(9) Uani 1 1 d . .
H3 H 0.4043 0.5162 0.4581 0.063 Uiso 1 1 calc R U
C4 C 0.4414(3) 0.3676(4) 0.3935(2) 0.0543(9) Uani 1 1 d . .
H4 H 0.5024 0.3406 0.4339 0.065 Uiso 1 1 calc R U
C5 C 0.3869(3) 0.3169(4) 0.3067(2) 0.0506(9) Uani 1 1 d . .
H5 H 0.4057 0.2516 0.2797 0.061 Uiso 1 1 calc R U
C6 C 0.3964(3) 0.6176(4) 0.1961(2) 0.0532(9) Uani 1 1 d . .
H6 H 0.3477 0.6082 0.1391 0.064 Uiso 1 1 calc R U
C7 C 0.3961(3) 0.7063(4) 0.2604(3) 0.0545(9) Uani 1 1 d . .
H7 H 0.3472 0.7645 0.2528 0.065 Uiso 1 1 calc R U
C8 C 0.4825(3) 0.6902(4) 0.3370(3) 0.0573(10) Uani 1 1 d . .
H8 H 0.5009 0.7364 0.3891 0.069 Uiso 1 1 calc R U
C9 C 0.5372(3) 0.5918(5) 0.3216(3) 0.0597(10) Uani 1 1 d . .
H9 H 0.5975 0.5622 0.3618 0.072 Uiso 1 1 calc R U
C10 C 0.4831(3) 0.5463(4) 0.2334(3) 0.0569(10) Uani 1 1 d . .
H10 H 0.5016 0.4817 0.2058 0.068 Uiso 1 1 calc R U
C11 C 0.1916(3) 0.4230(4) 0.0042(2) 0.0458(8) Uani 1 1 d . .
C12 C 0.2800(3) 0.3537(4) 0.0347(2) 0.0488(8) Uani 1 1 d . .
H12 H 0.3311 0.3560 0.0909 0.059 Uiso 1 1 calc R U
C13 C 0.2742(3) 0.2801(4) -0.0383(3) 0.0532(9) Uani 1 1 d . .
H13 H 0.3217 0.2250 -0.0381 0.064 Uiso 1 1 calc R U
C14 C 0.1843(3) 0.3048(4) -0.1115(2) 0.0528(9) Uani 1 1 d . .
H14 H 0.1630 0.2690 -0.1673 0.063 Uiso 1 1 calc R U
C15 C 0.1318(3) 0.3937(4) -0.0851(2) 0.0507(9) Uani 1 1 d . .
H15 H 0.0705 0.4260 -0.1198 0.061 Uiso 1 1 calc R U
C16 C 0.2818(3) 0.6761(4) -0.0618(3) 0.0555(9) Uani 1 1 d . .
H16 H 0.2623 0.7379 -0.0332 0.067 Uiso 1 1 calc R U
C17 C 0.3704(3) 0.6064(4) -0.0249(3) 0.0561(9) Uani 1 1 d . .
H17 H 0.4186 0.6140 0.0325 0.067 Uiso 1 1 calc R U
C18 C 0.3722(3) 0.5230(4) -0.0909(3) 0.0571(10) Uani 1 1 d . .
H18 H 0.4221 0.4674 -0.0843 0.069 Uiso 1 1 calc R U
C19 C 0.2847(3) 0.5397(4) -0.1685(3) 0.0557(10) Uani 1 1 d . .
H19 H 0.2672 0.4965 -0.2216 0.067 Uiso 1 1 calc R U
C20 C 0.2284(3) 0.6339(4) -0.1511(2) 0.0571(9) Uani 1 1 d . .
H20 H 0.1676 0.6628 -0.1907 0.068 Uiso 1 1 calc R U
C21 C 0.0426(3) 0.2170(4) 0.1061(2) 0.0481(8) Uani 1 1 d . .
C22 C -0.0163(3) 0.2327(4) 0.1436(2) 0.0532(9) Uani 1 1 d . .
H22 H -0.0400 0.3155 0.1463 0.064 Uiso 1 1 calc R U
C23 C -0.0414(3) 0.1218(4) 0.1784(2) 0.0551(9) Uani 1 1 d . .
H23 H -0.0802 0.1320 0.2058 0.066 Uiso 1 1 calc R U
C24 C -0.0089(3) -0.0004(4) 0.1720(3) 0.0552(10) Uani 1 1 d . .
H24 H -0.0273 -0.0728 0.1939 0.066 Uiso 1 1 calc R U
C25 C 0.0522(3) -0.0187(4) 0.1328(2) 0.0519(9) Uani 1 1 d . .
C26 C 0.0870(3) -0.1438(4) 0.1241(2) 0.0599(10) Uani 1 1 d . .
H26 H 0.0679 -0.2180 0.1438 0.072 Uiso 1 1 calc R U
C27 C 0.1474(3) -0.1578(4) 0.0879(2) 0.0603(10) Uani 1 1 d . .
H27 H 0.1697 -0.2409 0.0836 0.072 Uiso 1 1 calc R U
C28 C 0.1765(3) -0.0468(4) 0.0567(3) 0.0564(10) Uani 1 1 d . .
H28 H 0.2182 -0.0575 0.0323 0.068 Uiso 1 1 calc R U
C29 C 0.1441(3) 0.0766(4) 0.0618(2) 0.0521(9) Uani 1 1 d . .
H29 H 0.1633 0.1488 0.0404 0.063 Uiso 1 1 calc R U
C30 C 0.0812(3) 0.0940(4) 0.0998(2) 0.0487(8) Uani 1 1 d . .
O1 O 0.22602(17) 0.3488(2) 0.18778(14) 0.0473(6) Uani 1 1 d . .
O2 O 0.16520(19) 0.5036(2) 0.05645(17) 0.0466(6) Uani 1 1 d . .
O3 O 0.06588(18) 0.3255(2) 0.06775(14) 0.0465(6) Uani 1 1 d . .
O4 O 0.10456(19) 0.5311(3) 0.16840(17) 0.0503(6) Uani 1 1 d . .
P1 P 0.13764(7) 0.43604(9) 0.12519(6) 0.0446(3) Uani 1 1 d . .
Fe1 Fe 0.40972(4) 0.51603(6) 0.30434(3) 0.0463(2) Uani 1 1 d . .
Fe2 Fe 0.25906(4) 0.47604(6) -0.06802(3) 0.0471(2) Uani 1 1 d . .

loop_
_atom_site_aniso_label
_atom_site_aniso_U_11
_atom_site_aniso_U_22
_atom_site_aniso_U_33
_atom_site_aniso_U_23
_atom_site_aniso_U_13
_atom_site_aniso_U_12
C1 0.049(2) 0.0446(19) 0.0505(18) 0.0018(16) 0.0245(17) -0.0037(16)
C2 0.053(2) 0.052(2) 0.053(2) -0.0026(17) 0.0284(19) -0.0060(18)
C3 0.055(2) 0.056(2) 0.0462(19) -0.0019(17) 0.0225(18) -0.0111(18)
C4 0.053(2) 0.049(2) 0.0521(19) 0.0072(17) 0.0166(18) -0.0043(18)
C5 0.050(2) 0.042(2) 0.056(2) 0.0052(17) 0.0208(17) -0.0004(17)
C6 0.056(2) 0.051(2) 0.0520(18) 0.0054(17) 0.0242(17) -0.0076(18)
C7 0.060(2) 0.043(2) 0.061(2) 0.0061(17) 0.0283(19) -0.0004(18)
C8 0.062(2) 0.052(2) 0.059(2) -0.0064(19) 0.028(2) -0.016(2)
C9 0.046(2) 0.064(3) 0.069(2) 0.009(2) 0.0255(19) -0.008(2)
C10 0.061(2) 0.056(2) 0.067(2) -0.001(2) 0.041(2) -0.004(2)
C11 0.0472(19) 0.0430(19) 0.0528(18) 0.0000(16) 0.0279(17) -0.0018(16)
C12 0.049(2) 0.046(2) 0.0529(18) 0.0041(16) 0.0251(17) 0.0020(17)
C13 0.059(2) 0.044(2) 0.065(2) 0.0001(17) 0.036(2) 0.0027(18)
C14 0.056(2) 0.053(2) 0.0519(19) -0.0072(17) 0.0261(18) -0.0080(18)
C15 0.0444(19) 0.056(2) 0.0509(18) 0.0007(17) 0.0209(16) -0.0056(17)
C16 0.062(2) 0.050(2) 0.064(2) 0.0027(18) 0.036(2) -0.0053(19)
C17 0.045(2) 0.062(2) 0.058(2) 0.0042(19) 0.0207(18) -0.0109(18)
C18 0.050(2) 0.065(3) 0.064(2) 0.006(2) 0.032(2) 0.0021(19)
C19 0.054(2) 0.065(2) 0.054(2) 0.0040(19) 0.0291(19) -0.0015(19)
C20 0.058(2) 0.060(2) 0.0538(19) 0.0103(19) 0.0262(18) -0.001(2)
C21 0.0479(19) 0.049(2) 0.0434(16) -0.0010(15) 0.0172(16) -0.0066(17)
C22 0.057(2) 0.054(2) 0.0521(18) -0.0036(17) 0.0273(19) 0.0008(18)
C23 0.053(2) 0.060(2) 0.0520(19) -0.0030(18) 0.0238(18) -0.0087(19)
C24 0.056(2) 0.059(2) 0.0457(19) 0.0021(17) 0.0192(18) -0.0082(19)
C25 0.050(2) 0.054(2) 0.0426(18) -0.0017(16) 0.0139(17) -0.0059(17)
C26 0.060(2) 0.050(2) 0.0537(19) 0.0037(18) 0.0126(19) -0.004(2)
C27 0.058(2) 0.047(2) 0.058(2) -0.0057(19) 0.0114(19) 0.0047(19)
C28 0.053(2) 0.058(2) 0.053(2) -0.0065(18) 0.0195(18) 0.0010(19)
C29 0.050(2) 0.051(2) 0.0496(18) -0.0023(17) 0.0170(17) -0.0006(18)
C30 0.0471(19) 0.048(2) 0.0441(17) -0.0029(16) 0.0150(16) -0.0034(17)
O1 0.0480(14) 0.0443(13) 0.0473(12) -0.0028(11) 0.0198(11) -0.0012(11)
O2 0.0497(15) 0.0424(13) 0.0507(13) -0.0004(11) 0.0255(12) -0.0001(11)
O3 0.0475(13) 0.0453(13) 0.0464(11) 0.0021(11) 0.0212(11) -0.0007(11)
O4 0.0504(15) 0.0488(15) 0.0535(13) -0.0011(11) 0.0254(13) 0.0004(12)
P1 0.0447(5) 0.0427(5) 0.0474(5) 0.0003(4) 0.0219(4) 0.0001(4)
Fe1 0.0453(4) 0.0449(4) 0.0488(3) -0.0002(2) 0.0218(3) -0.0025(2)
Fe2 0.0447(4) 0.0509(4) 0.0473(3) -0.0003(2) 0.0225(3) -0.0008(2)

loop_
_atom_type_symbol
_atom_type_description
_atom_type_scat_dispersion_real
_atom_type_scat_dispersion_imag
_atom_type_scat_source
C C 0.0033 0.0016 'International Tables Vol C Tables 4.2.6.8 and 6.1.1.4'
H H 0.0000 0.0000 'International Tables Vol C Tables 4.2.6.8 and 6.1.1.4'
O O 0.0106 0.0060 'International Tables Vol C Tables 4.2.6.8 and 6.1.1.4'
P P 0.1023 0.0942 'International Tables Vol C Tables 4.2.6.8 and 6.1.1.4'
Fe Fe 0.3463 0.8444 'International Tables Vol C Tables 4.2.6.8 and 6.1.1.4'

loop_
_geom_angle_atom_site_label_1
_geom_angle_atom_site_label_2
_geom_angle_atom_site_label_3
_geom_angle
O1 C1 C5 120.0(3)
O1 C1 C2 129.1(3)
C5 C1 C2 110.6(3)
O1 C1 Fe1 131.4(2)
C5 C1 Fe1 70.3(2)
C2 C1 Fe1 70.3(2)
C3 C2 C1 105.8(4)
C3 C2 Fe1 68.3(2)
C1 C2 Fe1 69.2(2)
C2 C3 C4 109.4(3)
C2 C3 Fe1 71.1(2)
C4 C3 Fe1 70.0(2)
C3 C4 C5 107.7(4)
C3 C4 Fe1 68.9(2)
C5 C4 Fe1 70.3(2)
C1 C5 C4 106.5(4)
C1 C5 Fe1 69.4(2)
C4 C5 Fe1 68.9(2)
C10 C6 C7 108.5(4)
C10 C6 Fe1 69.6(2)
C7 C6 Fe1 69.8(2)
C8 C7 C6 107.8(4)
C8 C7 Fe1 69.7(2)
C6 C7 Fe1 69.5(2)
C7 C8 C9 108.5(4)
C7 C8 Fe1 70.3(2)
C9 C8 Fe1 69.4(2)
C8 C9 C10 107.8(4)
C8 C9 Fe1 69.9(2)
C10 C9 Fe1 69.7(2)
C6 C10 C9 107.3(4)
C6 C10 Fe1 70.0(2)
C9 C10 Fe1 69.2(2)
O2 C11 C15 124.5(3)
O2 C11 C12 125.0(3)
C15 C11 C12 110.3(3)
O2 C11 Fe2 128.2(2)
C15 C11 Fe2 70.8(2)
C12 C11 Fe2 70.4(2)
C13 C12 C11 106.0(3)
C13 C12 Fe2 69.2(2)
C11 C12 Fe2 68.8(2)
C14 C13 C12 108.8(3)
C14 C13 Fe2 69.6(2)
C12 C13 Fe2 70.1(2)
C13 C14 C15 108.5(3)
C13 C14 Fe2 69.7(2)
C15 C14 Fe2 70.3(2)
C11 C15 C14 106.4(3)
C11 C15 Fe2 68.8(2)
C14 C15 Fe2 68.9(2)
C17 C16 C20 107.6(4)
C17 C16 Fe2 69.1(2)
C20 C16 Fe2 69.3(2)
C18 C17 C16 108.2(3)
C18 C17 Fe2 69.6(2)
C16 C17 Fe2 70.3(2)
C19 C18 C17 108.1(4)
C19 C18 Fe2 69.7(2)
C17 C18 Fe2 69.6(2)
C18 C19 C20 108.2(4)
C18 C19 Fe2 69.6(2)
C20 C19 Fe2 69.9(2)
C19 C20 C16 107.9(4)
C19 C20 Fe2 69.4(2)
C16 C20 Fe2 69.9(2)
C22 C21 C30 123.3(4)
C22 C21 O3 120.3(3)
C30 C21 O3 116.4(3)
C21 C22 C23 119.2(4)
C24 C23 C22 120.5(4)
C23 C24 C25 121.1(4)
C24 C25 C26 123.0(4)
C24 C25 C30 119.1(4)
C26 C25 C30 117.9(4)
C27 C26 C25 121.6(4)
C26 C27 C28 120.3(4)
C29 C28 C27 120.9(4)
C28 C29 C30 119.9(4)
C21 C30 C29 123.8(3)
C21 C30 C25 116.8(3)
C29 C30 C25 119.4(4)
C1 O1 P1 126.3(2)
C11 O2 P1 118.6(2)
C21 O3 P1 121.9(2)
O4 P1 O3 118.25(15)
O4 P1 O1 115.83(14)
O3 P1 O1 100.28(14)
O4 P1 O2 111.89(15)
O3 P1 O2 101.84(13)
O1 P1 O2 107.10(14)
C3 Fe1 C9 121.97(17)
C3 Fe1 C4 41.04(17)
C9 Fe1 C4 106.48(17)
C3 Fe1 C10 159.13(18)
C9 Fe1 C10 41.06(17)
C4 Fe1 C10 123.06(18)
C3 Fe1 C8 106.25(16)
C9 Fe1 C8 40.71(18)
C4 Fe1 C8 121.45(16)
C10 Fe1 C8 68.60(17)
C3 Fe1 C6 158.25(17)
C9 Fe1 C6 68.16(17)
C4 Fe1 C6 160.02(16)
C10 Fe1 C6 40.35(17)
C8 Fe1 C6 67.88(16)
C3 Fe1 C1 67.59(15)
C9 Fe1 C1 159.41(17)
C4 Fe1 C1 67.78(15)
C10 Fe1 C1 124.15(16)
C8 Fe1 C1 159.32(17)
C6 Fe1 C1 110.07(15)
C3 Fe1 C7 121.47(17)
C9 Fe1 C7 68.10(18)
C4 Fe1 C7 157.09(16)
C10 Fe1 C7 68.41(17)
C8 Fe1 C7 40.02(17)
C6 Fe1 C7 40.68(16)
C1 Fe1 C7 124.90(16)
C3 Fe1 C5 68.73(16)
C9 Fe1 C5 122.52(18)
C4 Fe1 C5 40.85(15)
C10 Fe1 C5 108.07(17)
C8 Fe1 C5 158.07(17)
C6 Fe1 C5 124.51(15)
C1 Fe1 C5 40.26(15)
C7 Fe1 C5 160.77(16)
C3 Fe1 C2 40.60(17)
C9 Fe1 C2 158.04(17)
C4 Fe1 C2 68.90(16)
C10 Fe1 C2 159.28(18)
C8 Fe1 C2 122.05(16)
C6 Fe1 C2 123.33(16)
C1 Fe1 C2 40.48(15)
C7 Fe1 C2 107.34(17)
C5 Fe1 C2 68.88(16)
C11 Fe2 C14 67.86(15)
C11 Fe2 C13 67.89(15)
C14 Fe2 C13 40.65(16)
C11 Fe2 C18 156.68(16)
C14 Fe2 C18 122.35(17)
C13 Fe2 C18 105.25(17)
C11 Fe2 C19 162.46(16)
C14 Fe2 C19 105.32(16)
C13 Fe2 C19 118.24(17)
C18 Fe2 C19 40.67(17)
C11 Fe2 C17 123.28(15)
C14 Fe2 C17 159.96(17)
C13 Fe2 C17 123.98(17)
C18 Fe2 C17 40.79(17)
C19 Fe2 C17 68.57(16)
C11 Fe2 C20 127.37(16)
C14 Fe2 C20 120.02(16)
C13 Fe2 C20 154.09(16)
C18 Fe2 C20 68.49(17)
C19 Fe2 C20 40.71(17)
C17 Fe2 C20 68.59(16)
C11 Fe2 C12 40.82(14)
C14 Fe2 C12 68.69(16)
C13 Fe2 C12 40.67(15)
C18 Fe2 C12 119.50(16)
C19 Fe2 C12 153.72(16)
C17 Fe2 C12 107.86(15)
C20 Fe2 C12 164.34(16)
C11 Fe2 C15 40.39(14)
C14 Fe2 C15 40.76(16)
C13 Fe2 C15 68.56(16)
C18 Fe2 C15 159.98(17)
C19 Fe2 C15 124.06(16)
C17 Fe2 C15 158.21(16)
C20 Fe2 C15 108.29(16)
C12 Fe2 C15 69.00(15)
C11 Fe2 C16 110.92(15)
C14 Fe2 C16 156.72(17)
C13 Fe2 C16 162.28(18)
C18 Fe2 C16 68.49(17)
C19 Fe2 C16 68.55(16)
C17 Fe2 C16 40.66(17)
C20 Fe2 C16 40.82(16)
C12 Fe2 C16 126.71(15)
C15 Fe2 C16 122.87(17)

loop_
_geom_bond_atom_site_label_1
_geom_bond_atom_site_label_2
_geom_bond_distance
C1 O1 1.399(4)
C1 C5 1.413(5)
C1 C2 1.421(5)
C1 Fe1 2.046(4)
C2 C3 1.419(6)
C2 Fe1 2.062(4)
C3 C4 1.426(6)
C3 Fe1 2.026(4)
C4 C5 1.431(5)
C4 Fe1 2.040(4)
C5 Fe1 2.059(4)
C6 C10 1.410(6)
C6 C7 1.424(6)
C6 Fe1 2.046(4)
C7 C8 1.400(6)
C7 Fe1 2.050(4)
C8 C9 1.418(6)
C8 Fe1 2.042(4)
C9 C10 1.429(6)
C9 Fe1 2.035(4)
C10 Fe1 2.041(4)
C11 O2 1.408(4)
C11 C15 1.413(5)
C11 C12 1.425(5)
C11 Fe2 2.033(3)
C12 C13 1.423(5)
C12 Fe2 2.054(4)
C13 C14 1.418(6)
C13 Fe2 2.042(4)
C14 C15 1.428(6)
C14 Fe2 2.041(4)
C15 Fe2 2.059(4)
C16 C17 1.425(6)
C16 C20 1.433(6)
C16 Fe2 2.059(4)
C17 C18 1.424(6)
C17 Fe2 2.043(4)
C18 C19 1.420(6)
C18 Fe2 2.042(4)
C19 C20 1.424(6)
C19 Fe2 2.043(4)
C20 Fe2 2.050(4)
C21 C22 1.354(5)
C21 C30 1.414(5)
C21 O3 1.414(4)
C22 C23 1.412(6)
C23 C24 1.366(6)
C24 C25 1.412(6)
C25 C26 1.417(6)
C25 C30 1.439(6)
C26 C27 1.357(6)
C27 C28 1.410(6)
C28 C29 1.372(6)
C29 C30 1.419(6)
O1 P1 1.582(3)
O2 P1 1.584(3)
O3 P1 1.577(3)
O4 P1 1.449(3)

loop_
_geom_torsion_atom_site_label_1
_geom_torsion_atom_site_label_2
_geom_torsion_atom_site_label_3
_geom_torsion_atom_site_label_4
_geom_torsion
O1 C1 C2 C3 173.3(3)
C5 C1 C2 C3 0.1(4)
Fe1 C1 C2 C3 -58.8(3)
O1 C1 C2 Fe1 -127.9(4)
C5 C1 C2 Fe1 58.9(3)
C1 C2 C3 C4 -0.4(4)
Fe1 C2 C3 C4 -59.8(3)
C1 C2 C3 Fe1 59.3(2)
C2 C3 C4 C5 0.6(4)
Fe1 C3 C4 C5 -59.8(3)
C2 C3 C4 Fe1 60.4(3)
O1 C1 C5 C4 -173.7(3)
C2 C1 C5 C4 0.2(4)
Fe1 C1 C5 C4 59.1(3)
O1 C1 C5 Fe1 127.2(3)
C2 C1 C5 Fe1 -58.9(3)
C3 C4 C5 C1 -0.5(4)
Fe1 C4 C5 C1 -59.5(2)
C3 C4 C5 Fe1 59.0(3)
C10 C6 C7 C8 0.3(4)
Fe1 C6 C7 C8 59.3(3)
C10 C6 C7 Fe1 -59.1(3)
C6 C7 C8 C9 -0.2(4)
Fe1 C7 C8 C9 59.1(3)
C6 C7 C8 Fe1 -59.2(3)
C7 C8 C9 C10 0.0(4)
Fe1 C8 C9 C10 59.7(3)
C7 C8 C9 Fe1 -59.6(3)
C7 C6 C10 C9 -0.3(4)
Fe1 C6 C10 C9 -59.4(3)
C7 C6 C10 Fe1 59.2(3)
C8 C9 C10 C6 0.1(4)
Fe1 C9 C10 C6 59.9(3)
C8 C9 C10 Fe1 -59.8(3)
O2 C11 C12 C13 177.1(3)
C15 C11 C12 C13 0.2(4)
Fe2 C11 C12 C13 -59.5(2)
O2 C11 C12 Fe2 -123.5(3)
C15 C11 C12 Fe2 59.7(3)
C11 C12 C13 C14 0.1(4)
Fe2 C12 C13 C14 -59.1(3)
C11 C12 C13 Fe2 59.2(2)
C12 C13 C14 C15 -0.4(4)
Fe2 C13 C14 C15 -59.8(3)
C12 C13 C14 Fe2 59.4(3)
O2 C11 C15 C14 -177.3(3)
C12 C11 C15 C14 -0.5(4)
Fe2 C11 C15 C14 59.0(2)
O2 C11 C15 Fe2 123.7(3)
C12 C11 C15 Fe2 -59.5(3)
C13 C14 C15 C11 0.6(4)
Fe2 C14 C15 C11 -58.9(2)
C13 C14 C15 Fe2 59.5(3)
C20 C16 C17 C18 0.7(4)
Fe2 C16 C17 C18 59.5(3)
C20 C16 C17 Fe2 -58.7(3)
C16 C17 C18 C19 -0.6(4)
Fe2 C17 C18 C19 59.3(3)
C16 C17 C18 Fe2 -59.9(3)
C17 C18 C19 C20 0.3(4)
Fe2 C18 C19 C20 59.5(3)
C17 C18 C19 Fe2 -59.2(3)
C18 C19 C20 C16 0.2(4)
Fe2 C19 C20 C16 59.5(3)
C18 C19 C20 Fe2 -59.3(3)
C17 C16 C20 C19 -0.6(4)
Fe2 C16 C20 C19 -59.2(3)
C17 C16 C20 Fe2 58.6(3)
C30 C21 C22 C23 -0.1(6)
O3 C21 C22 C23 177.5(3)
C21 C22 C23 C24 -1.9(6)
C22 C23 C24 C25 1.6(6)
C23 C24 C25 C26 -179.5(4)
C23 C24 C25 C30 0.7(6)
C24 C25 C26 C27 -178.4(4)
C30 C25 C26 C27 1.4(6)
C25 C26 C27 C28 -0.7(6)
C26 C27 C28 C29 -0.4(6)
C27 C28 C29 C30 0.7(6)
C22 C21 C30 C29 -179.1(3)
O3 C21 C30 C29 3.2(5)
C22 C21 C30 C25 2.2(5)
O3 C21 C30 C25 -175.4(3)
C28 C29 C30 C21 -178.6(4)
C28 C29 C30 C25 0.1(5)
C24 C25 C30 C21 -2.5(5)
C26 C25 C30 C21 177.6(3)
C24 C25 C30 C29 178.8(3)
C26 C25 C30 C29 -1.1(5)
C5 C1 O1 P1 -160.9(3)
C2 C1 O1 P1 26.5(5)
Fe1 C1 O1 P1 -71.4(4)
C15 C11 O2 P1 103.5(4)
C12 C11 O2 P1 -72.9(4)
Fe2 C11 O2 P1 -164.6(2)
C22 C21 O3 P1 74.3(4)
C30 C21 O3 P1 -107.9(3)
C21 O3 P1 O4 -74.9(3)
C21 O3 P1 O1 52.0(3)
C21 O3 P1 O2 162.1(3)
C1 O1 P1 O4 -29.6(3)
C1 O1 P1 O3 -158.1(3)
C1 O1 P1 O2 96.0(3)
C11 O2 P1 O4 -175.2(2)
C11 O2 P1 O3 -47.9(3)
C11 O2 P1 O1 56.9(3)
